data_2023126
loop_
_publ_author_name
'Zeller, Matthias'
'Parent, Stephan'
'Schultheiss, Nate'

_publ_section_title
;
 Structural characterization and comparative analysis of polymorphic forms
 of psilocin (4-hydroxy-N,N-dimethyltryptamine)
;
_journal_coeditor_code HB8096
_journal_issue 6
_journal_name_full 'Acta Crystallographica Section E Crystallographic Communications'
_journal_paper_doi 10.1107/S2056989024004201
_journal_volume 80
_journal_year 2024
_chemical_formula_moiety 'C12 H16 N2 O'
_chemical_formula_sum 'C12 H16 N2 O'
_chemical_formula_weight 204.27
_space_group_crystal_system monoclinic
_space_group_IT_number 14
_space_group_name_Hall '-P 2ybc'
_space_group_name_H-M_alt 'P 1 21/c 1'
_atom_sites_solution_hydrogens mixed
_atom_sites_solution_primary isomor
_atom_sites_solution_secondary difmap
_audit_creation_method SHELXL-2019/3
_cell_angle_alpha 90
_cell_angle_beta 90.807(2)
_cell_angle_gamma 90
_cell_formula_units_Z 4
_cell_length_a 10.6228(5)
_cell_length_b 8.4984(4)
_cell_length_c 12.5073(5)
_cell_measurement_reflns_used 7001
_cell_measurement_temperature 300(2)
_cell_measurement_theta_max 30.1709
_cell_measurement_theta_min 3.0699
_cell_volume 1129.01(9)
_computing_cell_refinement
;
SAINT V8.40B (Bruker, 2020)
;
_computing_data_collection
;
Apex4 v2022.10-0 (Bruker, 2022)
;
_computing_data_reduction
;
SAINT V8.40B (Bruker, 2020)
;
_computing_publication_material 'publCIF (Westrip, 2013)'
_computing_structure_refinement
;
<i>SHELXL2019/2</i> (Sheldrick, 2015b),
<i>ShelXle</i> Rev1580 (H\"ubschle <i>et al.</i>,  2011)
;
_computing_structure_solution 'isomorphous replacement'
_diffrn_ambient_temperature 300(2)
_diffrn_detector_area_resol_mean 7.4074
_diffrn_measured_fraction_theta_full 0.997
_diffrn_measured_fraction_theta_max 0.998
_diffrn_measurement_device 'three circle diffractometer'
_diffrn_measurement_device_type 'Bruker AXS D8 Quest'
_diffrn_measurement_method 'omega and phi scans'
_diffrn_radiation_monochromator 'Triumph curved graphite crystal'
_diffrn_radiation_type MoK\a
_diffrn_radiation_wavelength 0.71073
_diffrn_reflns_av_R_equivalents 0.0661
_diffrn_reflns_av_unetI/netI 0.0311
_diffrn_reflns_limit_h_max 16
_diffrn_reflns_limit_h_min -16
_diffrn_reflns_limit_k_max 13
_diffrn_reflns_limit_k_min -13
_diffrn_reflns_limit_l_max 18
_diffrn_reflns_limit_l_min -19
_diffrn_reflns_number 34680
_diffrn_reflns_theta_full 25.242
_diffrn_reflns_theta_max 33.226
_diffrn_reflns_theta_min 2.898
_diffrn_source 'fine focus sealed tube X-ray source'
_diffrn_source_current '30 mA'
_diffrn_source_voltage '50 kV'
_exptl_absorpt_coefficient_mu 0.078
_exptl_absorpt_correction_T_max 0.7465
_exptl_absorpt_correction_T_min 0.6629
_exptl_absorpt_correction_type multi-scan
_exptl_absorpt_process_details
;
(SADABS 2016/2; Krause <i>et al.</i>,  2015)
;
_exptl_crystal_colour colourless
_exptl_crystal_density_diffrn 1.202
_exptl_crystal_description plate
_exptl_crystal_F_000 440
_exptl_crystal_size_max 0.430
_exptl_crystal_size_mid 0.290
_exptl_crystal_size_min 0.060
_refine_diff_density_max 0.213
_refine_diff_density_min -0.192
_refine_ls_extinction_method none
_refine_ls_goodness_of_fit_ref 1.033
_refine_ls_hydrogen_treatment mixed
_refine_ls_matrix_type full
_refine_ls_number_parameters 146
_refine_ls_number_reflns 4323
_refine_ls_number_restraints 0
_refine_ls_restrained_S_all 1.033
_refine_ls_R_factor_all 0.0971
_refine_ls_R_factor_gt 0.0523
_refine_ls_shift/su_max 0.000
_refine_ls_shift/su_mean 0.000
_refine_ls_structure_factor_coef Fsqd
_refine_ls_weighting_details 'w=1/[\s^2^(Fo^2^)+(0.0782P)^2^+0.1036P] where P=(Fo^2^+2Fc^2^)/3'
_refine_ls_weighting_scheme calc
_refine_ls_wR_factor_gt 0.1459
_refine_ls_wR_factor_ref 0.1715
_reflns_number_gt 2421
_reflns_number_total 4323
_reflns_threshold_expression 'I > 2\s(I)'
_cod_data_source_file hb8096.cif
_cod_data_source_block Form_I_300K
_cod_original_sg_symbol_H-M 'P 21/c'
_cod_database_code 2023126
_shelx_space_group_comment
;
The symmetry employed for this shelxl refinement is uniquely defined
by the following loop, which should always be used as a source of
symmetry information in preference to the above space-group names.
They are only intended as comments.
;
_shelx_estimated_absorpt_t_min 0.967
_shelx_estimated_absorpt_t_max 0.995

loop_
_space_group_symop_operation_xyz
'x, y, z'
'-x, y+1/2, -z+1/2'
'-x, -y, -z'
'x, -y-1/2, z-1/2'

loop_
_atom_site_type_symbol
_atom_site_label
_atom_site_fract_x
_atom_site_fract_y
_atom_site_fract_z
_atom_site_U_iso_or_equiv
_atom_site_adp_type
_atom_site_calc_flag
_atom_site_occupancy
_atom_site_disorder_assembly
_atom_site_disorder_group
O O1 0.69993(9) 0.47438(10) 0.46870(6) 0.0560(2) Uani d 1 . .
H H1O 0.7313(19) 0.588(3) 0.4810(15) 0.103(6) Uiso d 1 . .
N N1 0.64455(13) 0.13744(16) 0.18151(10) 0.0705(4) Uani d 1 . .
H H1N 0.6508(18) 0.095(2) 0.1144(16) 0.093(6) Uiso d 1 . .
N N2 0.25313(10) 0.22804(13) 0.49141(9) 0.0552(3) Uani d 1 . .
C C1 0.47404(11) 0.24181(16) 0.42811(10) 0.0541(3) Uani d 1 . .
H H1A 0.473533 0.351254 0.450111 0.065 Uiso calc 1 . .
H H1B 0.507116 0.180151 0.487413 0.065 Uiso calc 1 . .
C C5 0.54246(14) 0.12965(17) 0.24671(11) 0.0639(4) Uani d 1 . .
H H5 0.471156 0.068880 0.233330 0.077 Uiso calc 1 . .
C C6 0.55999(12) 0.22397(14) 0.33453(9) 0.0502(3) Uani d 1 . .
C C7 0.68108(11) 0.29721(13) 0.32125(8) 0.0464(3) Uani d 1 . .
C C8 0.75013(11) 0.41104(14) 0.37825(9) 0.0483(3) Uani d 1 . .
C C9 0.86570(13) 0.45722(18) 0.33999(12) 0.0636(3) Uani d 1 . .
H H9 0.913117 0.531082 0.377831 0.076 Uiso calc 1 . .
C C10 0.91262(14) 0.3942(2) 0.24471(13) 0.0739(4) Uani d 1 . .
H H10 0.990900 0.427232 0.221063 0.089 Uiso calc 1 . .
C C11 0.84729(15) 0.2863(2) 0.18597(12) 0.0709(4) Uani d 1 . .
H H11 0.879046 0.245610 0.122822 0.085 Uiso calc 1 . .
C C12 0.73034(13) 0.23927(16) 0.22452(10) 0.0567(3) Uani d 1 . .
C C2 0.34100(13) 0.19072(18) 0.40446(11) 0.0620(3) Uani d 1 . .
H H2A 0.311821 0.241790 0.339330 0.074 Uiso calc 1 . .
H H2B 0.340035 0.078053 0.392046 0.074 Uiso calc 1 . .
C C3 0.12307(15) 0.2040(3) 0.45468(18) 0.1042(7) Uani d 1 . .
H H3A 0.105329 0.272151 0.395138 0.156 Uiso calc 1 . .
H H3B 0.066678 0.227621 0.511797 0.156 Uiso calc 1 . .
H H3C 0.111940 0.096468 0.433020 0.156 Uiso calc 1 . .
C C4 0.27790(19) 0.1351(2) 0.58787(15) 0.0928(6) Uani d 1 . .
H H4A 0.263611 0.025763 0.572681 0.139 Uiso calc 1 . .
H H4B 0.222611 0.168533 0.643515 0.139 Uiso calc 1 . .
H H4C 0.363726 0.149990 0.610712 0.139 Uiso calc 1 . .

loop_
_atom_site_aniso_label
_atom_site_aniso_U_11
_atom_site_aniso_U_22
_atom_site_aniso_U_33
_atom_site_aniso_U_12
_atom_site_aniso_U_13
_atom_site_aniso_U_23
O1 0.0711(6) 0.0524(5) 0.0450(4) -0.0088(4) 0.0212(4) -0.0048(3)
N1 0.0868(9) 0.0741(8) 0.0509(6) 0.0118(6) 0.0123(6) -0.0191(6)
N2 0.0498(5) 0.0578(6) 0.0582(6) -0.0052(4) 0.0087(4) -0.0046(5)
C1 0.0550(7) 0.0573(7) 0.0502(6) -0.0007(5) 0.0100(5) -0.0069(5)
C5 0.0720(8) 0.0631(8) 0.0568(7) 0.0026(6) 0.0053(6) -0.0161(6)
C6 0.0567(6) 0.0473(6) 0.0467(6) 0.0075(5) 0.0080(5) -0.0035(5)
C7 0.0546(6) 0.0456(5) 0.0393(5) 0.0132(5) 0.0115(4) 0.0027(4)
C8 0.0538(6) 0.0504(6) 0.0412(5) 0.0077(5) 0.0128(4) 0.0061(4)
C9 0.0558(7) 0.0719(8) 0.0635(8) 0.0007(6) 0.0169(6) 0.0038(6)
C10 0.0583(8) 0.0934(11) 0.0709(9) 0.0135(7) 0.0281(7) 0.0103(8)
C11 0.0722(9) 0.0856(10) 0.0557(7) 0.0240(8) 0.0278(6) 0.0008(7)
C12 0.0669(7) 0.0587(7) 0.0449(6) 0.0190(6) 0.0142(5) -0.0003(5)
C2 0.0589(7) 0.0664(8) 0.0609(7) -0.0042(6) 0.0082(6) -0.0170(6)
C3 0.0523(8) 0.1488(19) 0.1117(15) -0.0096(10) 0.0041(9) -0.0549(14)
C4 0.0979(13) 0.0873(12) 0.0940(12) 0.0032(10) 0.0288(10) 0.0360(10)

loop_
_atom_type_symbol
_atom_type_description
_atom_type_scat_dispersion_real
_atom_type_scat_dispersion_imag
_atom_type_scat_source
C C 0.0033 0.0016 'International Tables Vol C Tables 4.2.6.8 and 6.1.1.4'
H H 0.0000 0.0000 'International Tables Vol C Tables 4.2.6.8 and 6.1.1.4'
N N 0.0061 0.0033 'International Tables Vol C Tables 4.2.6.8 and 6.1.1.4'
O O 0.0106 0.0060 'International Tables Vol C Tables 4.2.6.8 and 6.1.1.4'

loop_
_geom_angle_atom_site_label_1
_geom_angle_atom_site_label_2
_geom_angle_atom_site_label_3
_geom_angle_site_symmetry_1
_geom_angle_site_symmetry_3
_geom_angle
_geom_angle_publ_flag
C8 O1 H1O . . 111.3(11) ?
C12 N1 C5 . . 109.09(11) ?
C12 N1 H1N . . 123.6(12) ?
C5 N1 H1N . . 126.6(12) ?
C4 N2 C3 . . 109.96(15) ?
C4 N2 C2 . . 112.52(12) ?
C3 N2 C2 . . 110.01(12) ?
C6 C1 C2 . . 113.42(11) ?
C6 C1 H1A . . 108.9 ?
C2 C1 H1A . . 108.9 ?
C6 C1 H1B . . 108.9 ?
C2 C1 H1B . . 108.9 ?
H1A C1 H1B . . 107.7 ?
N1 C5 C6 . . 110.47(13) ?
N1 C5 H5 . . 124.8 ?
C6 C5 H5 . . 124.8 ?
C5 C6 C7 . . 105.78(11) ?
C5 C6 C1 . . 127.32(12) ?
C7 C6 C1 . . 126.84(11) ?
C8 C7 C12 . . 118.56(11) ?
C8 C7 C6 . . 134.49(10) ?
C12 C7 C6 . . 106.86(11) ?
O1 C8 C9 . . 122.25(12) ?
O1 C8 C7 . . 118.99(10) ?
C9 C8 C7 . . 118.75(11) ?
C8 C9 C10 . . 120.89(15) ?
C8 C9 H9 . . 119.6 ?
C10 C9 H9 . . 119.6 ?
C11 C10 C9 . . 122.10(13) ?
C11 C10 H10 . . 118.9 ?
C9 C10 H10 . . 118.9 ?
C10 C11 C12 . . 117.14(12) ?
C10 C11 H11 . . 121.4 ?
C12 C11 H11 . . 121.4 ?
N1 C12 C11 . . 129.70(13) ?
N1 C12 C7 . . 107.80(12) ?
C11 C12 C7 . . 122.50(14) ?
N2 C2 C1 . . 113.26(11) ?
N2 C2 H2A . . 108.9 ?
C1 C2 H2A . . 108.9 ?
N2 C2 H2B . . 108.9 ?
C1 C2 H2B . . 108.9 ?
H2A C2 H2B . . 107.7 ?
N2 C3 H3A . . 109.5 ?
N2 C3 H3B . . 109.5 ?
H3A C3 H3B . . 109.5 ?
N2 C3 H3C . . 109.5 ?
H3A C3 H3C . . 109.5 ?
H3B C3 H3C . . 109.5 ?
N2 C4 H4A . . 109.5 ?
N2 C4 H4B . . 109.5 ?
H4A C4 H4B . . 109.5 ?
N2 C4 H4C . . 109.5 ?
H4A C4 H4C . . 109.5 ?
H4B C4 H4C . . 109.5 ?

loop_
_geom_bond_atom_site_label_1
_geom_bond_atom_site_label_2
_geom_bond_site_symmetry_2
_geom_bond_distance
_geom_bond_publ_flag
O1 C8 . 1.3678(13) ?
O1 H1O . 1.03(2) ?
N1 C12 . 1.362(2) ?
N1 C5 . 1.3676(19) ?
N1 H1N . 0.92(2) ?
N2 C4 . 1.463(2) ?
N2 C3 . 1.4640(19) ?
N2 C2 . 1.4776(16) ?
C1 C6 . 1.5022(15) ?
C1 C2 . 1.5038(18) ?
C1 H1A . 0.9700 ?
C1 H1B . 0.9700 ?
C5 C6 . 1.3703(17) ?
C5 H5 . 0.9300 ?
C6 C7 . 1.4407(17) ?
C7 C8 . 1.4026(18) ?
C7 C12 . 1.4135(15) ?
C8 C9 . 1.3809(17) ?
C9 C10 . 1.405(2) ?
C9 H9 . 0.9300 ?
C10 C11 . 1.359(2) ?
C10 H10 . 0.9300 ?
C11 C12 . 1.397(2) ?
C11 H11 . 0.9300 ?
C2 H2A . 0.9700 ?
C2 H2B . 0.9700 ?
C3 H3A . 0.9600 ?
C3 H3B . 0.9600 ?
C3 H3C . 0.9600 ?
C4 H4A . 0.9600 ?
C4 H4B . 0.9600 ?
C4 H4C . 0.9600 ?

loop_
_geom_hbond_atom_site_label_D
_geom_hbond_atom_site_label_H
_geom_hbond_atom_site_label_A
_geom_hbond_site_symmetry_A
_geom_hbond_distance_DH
_geom_hbond_distance_HA
_geom_hbond_distance_DA
_geom_hbond_angle_DHA
_geom_hbond_publ_flag
O1 H1O N2 3_666 1.03(2) 1.61(2) 2.6242(14) 166.6(18) yes
N1 H1N O1 4_565 0.92(2) 1.99(2) 2.8944(14) 167.9(18) yes

loop_
_geom_torsion_atom_site_label_1
_geom_torsion_atom_site_label_2
_geom_torsion_atom_site_label_3
_geom_torsion_atom_site_label_4
_geom_torsion_site_symmetry_1
_geom_torsion_site_symmetry_2
_geom_torsion_site_symmetry_3
_geom_torsion_site_symmetry_4
_geom_torsion
_geom_torsion_publ_flag
C12 N1 C5 C6 . . . . -0.99(17) ?
N1 C5 C6 C7 . . . . 1.03(15) ?
N1 C5 C6 C1 . . . . -176.28(12) ?
C2 C1 C6 C5 . . . . -20.34(19) ?
C2 C1 C6 C7 . . . . 162.90(12) ?
C5 C6 C7 C8 . . . . 175.62(13) ?
C1 C6 C7 C8 . . . . -7.1(2) ?
C5 C6 C7 C12 . . . . -0.69(13) ?
C1 C6 C7 C12 . . . . 176.64(11) ?
C12 C7 C8 O1 . . . . 176.31(10) ?
C6 C7 C8 O1 . . . . 0.3(2) ?
C12 C7 C8 C9 . . . . -2.62(17) ?
C6 C7 C8 C9 . . . . -178.60(13) ?
O1 C8 C9 C10 . . . . -177.63(12) ?
C7 C8 C9 C10 . . . . 1.3(2) ?
C8 C9 C10 C11 . . . . 0.2(2) ?
C9 C10 C11 C12 . . . . -0.3(2) ?
C5 N1 C12 C11 . . . . -179.00(15) ?
C5 N1 C12 C7 . . . . 0.52(15) ?
C10 C11 C12 N1 . . . . 178.25(14) ?
C10 C11 C12 C7 . . . . -1.2(2) ?
C8 C7 C12 N1 . . . . -176.89(11) ?
C6 C7 C12 N1 . . . . 0.12(14) ?
C8 C7 C12 C11 . . . . 2.67(19) ?
C6 C7 C12 C11 . . . . 179.68(12) ?
C4 N2 C2 C1 . . . . -68.20(16) ?
C3 N2 C2 C1 . . . . 168.82(15) ?
C6 C1 C2 N2 . . . . -172.27(11) ?
